data_8106487
loop_
_publ_author_name
'Jianlong, Wang'
'Tianbei, Zhang'
'Lizhen, Chen'

_publ_section_title
;
 The crystal structure of 4-chloro-3,5-dinitroaniline, C6H4ClN3O4
;
_journal_issue 2
_journal_name_full 'Zeitschrift f\"ur Kristallographie - New Crystal Structures'
_journal_page_first 215
_journal_page_last 216
_journal_paper_doi 10.1515/ncrs-2016-0210
_journal_volume 232
_journal_year 2017
_chemical_formula_moiety 'C6 H4 Cl N3 O4'
_chemical_formula_sum 'C6 H4 Cl N3 O4'
_chemical_formula_weight 217.57
_chemical_melting_point 481.2
_chemical_name_common 4-chloro-3,5-dinitroaniline
_chemical_name_systematic
;
4-chloro-3,5-dinitroaniline 
;
_space_group_crystal_system monoclinic
_space_group_IT_number 9
_space_group_name_Hall 'C -2yc'
_space_group_name_H-M_alt 'C 1 c 1'
_atom_sites_solution_hydrogens geom
_atom_sites_solution_primary direct
_atom_sites_solution_secondary difmap
_audit_creation_method 'Olex2 1.1'
_cell_angle_alpha 90.00
_cell_angle_beta 115.472(6)
_cell_angle_gamma 90.00
_cell_formula_units_Z 8
_cell_length_a 14.1945(7)
_cell_length_b 8.1107(3)
_cell_length_c 15.3834(6)
_cell_measurement_reflns_used 3434
_cell_measurement_temperature 105.6
_cell_measurement_theta_max 29.1255
_cell_measurement_theta_min 2.9671
_cell_volume 1598.90(14)
_computing_cell_refinement CrysAlis^Pro^
_computing_data_collection CrysAlis^Pro^
_computing_data_reduction CrysAlis^Pro^
_computing_molecular_graphics OLEX2
_computing_publication_material OLEX2
_computing_structure_refinement SHELXL-97
_computing_structure_solution SHELXS-2007
_diffrn_ambient_temperature 105.6
_diffrn_detector_area_resol_mean 16.0971
_diffrn_measured_fraction_theta_full 0.997
_diffrn_measured_fraction_theta_max 0.997
_diffrn_measurement_device_type 'Xcalibur, Eos, Gemini'
_diffrn_measurement_method '\w scans'
_diffrn_radiation_type 'Mo K\a'
_diffrn_radiation_wavelength 0.7107
_diffrn_reflns_av_R_equivalents 0.0248
_diffrn_reflns_av_unetI/netI 0.0311
_diffrn_reflns_limit_h_max 17
_diffrn_reflns_limit_h_min -17
_diffrn_reflns_limit_k_max 9
_diffrn_reflns_limit_k_min -10
_diffrn_reflns_limit_l_max 18
_diffrn_reflns_limit_l_min -18
_diffrn_reflns_number 6746
_diffrn_reflns_theta_full 26.00
_diffrn_reflns_theta_max 26.00
_diffrn_reflns_theta_min 2.97
_diffrn_source 'Enhance (Mo) X-ray Source'
_exptl_absorpt_coefficient_mu 0.469
_exptl_absorpt_correction_T_max 1.00000
_exptl_absorpt_correction_T_min 0.84919
_exptl_absorpt_correction_type multi-scan
_exptl_absorpt_process_details
; 
CrysAlisPro, Agilent Technologies,
Version 1.171.35.11 (release 16-05-2011 CrysAlis171 .NET)
(compiled May 16 2011,17:55:39)
Empirical absorption correction using spherical harmonics,
 implemented in SCALE3 ABSPACK scaling algorithm.
;
_exptl_crystal_colour 'brownish red'
_exptl_crystal_density_diffrn 1.808
_exptl_crystal_density_method 'not measured'
_exptl_crystal_description block
_exptl_crystal_F_000 880
_exptl_crystal_size_max 0.50
_exptl_crystal_size_mid 0.35
_exptl_crystal_size_min 0.08
_refine_diff_density_max 0.199
_refine_diff_density_min -0.265
_refine_diff_density_rms 0.048
_refine_ls_extinction_method none
_refine_ls_goodness_of_fit_ref 1.059
_refine_ls_hydrogen_treatment mixed
_refine_ls_matrix_type full
_refine_ls_number_parameters 253
_refine_ls_number_reflns 2817
_refine_ls_number_restraints 2
_refine_ls_restrained_S_all 1.059
_refine_ls_R_factor_all 0.0277
_refine_ls_R_factor_gt 0.0269
_refine_ls_shift/su_max 0.000
_refine_ls_shift/su_mean 0.000
_refine_ls_structure_factor_coef Fsqd
_refine_ls_weighting_details
;
w=1/[\s^2^(Fo^2^)+(0.0361P)^2^+0.6448P] 
where P=(Fo^2^+2Fc^2^)/3
;
_refine_ls_weighting_scheme calc
_refine_ls_wR_factor_gt 0.0664
_refine_ls_wR_factor_ref 0.0669
_reflns_number_gt 2743
_reflns_number_total 2817
_reflns_threshold_expression 'I > 2\s(I)'
_cod_data_source_file suppl_ncrs-2016-0210_suppl.cif
_cod_data_source_block exp_01
_cod_original_cell_volume 1598.90(12)
_cod_database_code 8106487
_shelx_space_group_comment
;
The symmetry employed for this shelxl refinement is uniquely defined
by the following loop, which should always be used as a source of
symmetry information in preference to the above space-group names.
They are only intended as comments.
;

loop_
_space_group_symop_id
_space_group_symop_operation_xyz
1 'x, y, z'
2 'x, -y, z+1/2'
3 'x+1/2, y+1/2, z'
4 'x+1/2, -y+1/2, z+1/2'

loop_
_atom_site_label
_atom_site_type_symbol
_atom_site_fract_x
_atom_site_fract_y
_atom_site_fract_z
_atom_site_U_iso_or_equiv
_atom_site_adp_type
_atom_site_occupancy
_atom_site_symmetry_multiplicity
_atom_site_calc_flag
_atom_site_refinement_flags
_atom_site_disorder_assembly
_atom_site_disorder_group
Cl1 Cl -0.27657(4) -0.20277(6) -0.21736(4) 0.01674(14) Uani 1 1 d . . .
O5 O -0.31206(14) -0.3147(2) 0.03255(12) 0.0200(4) Uani 1 1 d . . .
O3 O -0.08117(14) -0.2233(2) -0.24315(12) 0.0188(4) Uani 1 1 d . . .
O4 O -0.31047(15) -0.1024(2) -0.05187(14) 0.0229(4) Uani 1 1 d . . .
O1 O -0.04694(14) -0.4856(2) -0.22877(12) 0.0207(4) Uani 1 1 d . . .
N1 N -0.07356(15) -0.3566(2) -0.20375(13) 0.0143(4) Uani 1 1 d . . .
N3 N 0.04874(16) -0.5335(3) 0.12546(13) 0.0197(5) Uani 1 1 d . . .
H3A H 0.1034 -0.5726 0.1221 0.024 Uiso 1 1 calc R . .
H3B H 0.0422 -0.5405 0.1784 0.024 Uiso 1 1 calc R . .
N2 N -0.27819(15) -0.2369(2) -0.01607(13) 0.0142(4) Uani 1 1 d . . .
C3 C -0.01844(19) -0.4478(3) -0.04011(15) 0.0134(5) Uani 1 1 d . . .
H3 H 0.0381 -0.4959 -0.0458 0.016 Uiso 1 1 calc R . .
C2 C -0.09293(18) -0.3644(3) -0.11685(15) 0.0119(5) Uani 1 1 d . . .
C4 C -0.02805(18) -0.4600(3) 0.04634(15) 0.0131(5) Uani 1 1 d . . .
C1 C -0.18116(19) -0.2901(3) -0.11618(16) 0.0120(5) Uani 1 1 d . . .
C6 C -0.18946(19) -0.3083(3) -0.02876(16) 0.0122(5) Uani 1 1 d . . .
C5 C -0.11649(18) -0.3898(3) 0.04997(15) 0.0133(5) Uani 1 1 d . . .
H5 H -0.1260 -0.3984 0.1060 0.016 Uiso 1 1 calc R . .
Cl2 Cl -0.27376(4) -0.67217(6) -0.23098(4) 0.01614(13) Uani 1 1 d . . .
O6 O -0.00013(15) -0.8617(2) -0.22916(12) 0.0220(4) Uani 1 1 d . . .
O9 O -0.25860(15) -0.6992(2) 0.05115(12) 0.0251(4) Uani 1 1 d . . .
O8 O -0.36188(14) -0.7317(2) -0.09930(13) 0.0245(4) Uani 1 1 d . . .
O7 O -0.16757(15) -0.8849(2) -0.31063(11) 0.0209(4) Uani 1 1 d . . .
N6 N 0.05061(16) -1.0357(2) 0.09724(13) 0.0167(4) Uani 1 1 d . . .
H6A H 0.1020 -1.0804 0.0905 0.020 Uiso 1 1 calc R . .
H6B H 0.0475 -1.0406 0.1518 0.020 Uiso 1 1 calc R . .
N5 N -0.27561(16) -0.7382(2) -0.03103(14) 0.0165(4) Uani 1 1 d . . .
N4 N -0.08922(17) -0.8693(2) -0.23525(14) 0.0159(4) Uani 1 1 d . . .
C7 C -0.18559(18) -0.7890(3) -0.13825(16) 0.0120(5) Uani 1 1 d . . .
C10 C -0.02612(18) -0.9566(3) 0.02117(16) 0.0124(5) Uani 1 1 d . . .
C12 C -0.18703(19) -0.8014(3) -0.04777(17) 0.0127(5) Uani 1 1 d . . .
C9 C -0.02283(19) -0.9469(3) -0.06826(16) 0.0129(5) Uani 1 1 d . . .
H9 H 0.0318 -0.9958 -0.0768 0.016 Uiso 1 1 calc R . .
C8 C -0.10028(18) -0.8649(3) -0.14372(16) 0.0125(5) Uani 1 1 d . . .
C11 C -0.11030(19) -0.8806(3) 0.03037(16) 0.0135(5) Uani 1 1 d . . .
H11 H -0.1145 -0.8835 0.0890 0.016 Uiso 1 1 calc R . .

loop_
_atom_site_aniso_label
_atom_site_aniso_U_11
_atom_site_aniso_U_22
_atom_site_aniso_U_33
_atom_site_aniso_U_23
_atom_site_aniso_U_13
_atom_site_aniso_U_12
Cl1 0.0127(3) 0.0181(3) 0.0154(3) 0.0030(2) 0.0023(2) 0.0015(3)
O5 0.0158(10) 0.0284(10) 0.0197(9) -0.0006(7) 0.0112(8) -0.0030(7)
O3 0.0222(10) 0.0199(9) 0.0148(8) 0.0049(7) 0.0086(7) 0.0003(7)
O4 0.0195(10) 0.0160(8) 0.0373(10) 0.0001(8) 0.0161(8) 0.0036(7)
O1 0.0285(11) 0.0196(10) 0.0176(8) -0.0049(7) 0.0131(8) 0.0016(8)
N1 0.0122(11) 0.0187(11) 0.0123(9) -0.0015(7) 0.0055(9) -0.0011(8)
N3 0.0176(12) 0.0280(12) 0.0132(9) 0.0036(8) 0.0064(9) 0.0057(9)
N2 0.0109(10) 0.0165(10) 0.0157(10) -0.0032(8) 0.0061(8) -0.0019(8)
C3 0.0125(12) 0.0131(11) 0.0148(11) -0.0030(8) 0.0061(10) 0.0008(9)
C2 0.0148(12) 0.0120(11) 0.0102(10) -0.0024(8) 0.0065(10) -0.0046(9)
C4 0.0114(12) 0.0132(11) 0.0139(11) -0.0014(8) 0.0047(9) -0.0017(9)
C1 0.0123(12) 0.0077(10) 0.0147(11) 0.0004(8) 0.0044(9) -0.0022(9)
C6 0.0104(11) 0.0097(10) 0.0178(11) -0.0028(8) 0.0073(9) -0.0014(9)
C5 0.0161(13) 0.0138(11) 0.0121(11) -0.0027(8) 0.0082(10) -0.0025(9)
Cl2 0.0153(3) 0.0151(2) 0.0146(3) 0.0016(2) 0.0033(2) 0.0018(3)
O6 0.0238(11) 0.0265(11) 0.0218(9) -0.0007(7) 0.0155(8) -0.0027(8)
O9 0.0287(11) 0.0298(10) 0.0224(10) -0.0022(8) 0.0163(9) 0.0063(8)
O8 0.0125(9) 0.0307(10) 0.0288(10) 0.0022(8) 0.0073(8) 0.0041(8)
O7 0.0250(10) 0.0229(9) 0.0113(8) 0.0000(7) 0.0046(7) 0.0034(8)
N6 0.0155(11) 0.0219(11) 0.0131(9) 0.0036(8) 0.0065(9) 0.0045(8)
N5 0.0152(11) 0.0141(10) 0.0238(11) 0.0026(8) 0.0117(9) 0.0032(8)
N4 0.0210(12) 0.0134(9) 0.0142(10) 0.0006(8) 0.0082(9) 0.0014(9)
C7 0.0109(12) 0.0099(10) 0.0132(10) 0.0014(8) 0.0033(9) -0.0024(9)
C10 0.0127(12) 0.0101(11) 0.0150(10) -0.0018(9) 0.0064(9) -0.0037(9)
C12 0.0120(12) 0.0104(11) 0.0182(11) -0.0020(8) 0.0090(10) -0.0029(9)
C9 0.0105(12) 0.0137(11) 0.0151(11) -0.0033(8) 0.0061(9) -0.0038(9)
C8 0.0146(12) 0.0121(11) 0.0128(10) -0.0025(8) 0.0078(9) -0.0040(9)
C11 0.0148(12) 0.0155(11) 0.0127(10) -0.0013(8) 0.0082(9) -0.0028(9)

loop_
_atom_type_symbol
_atom_type_description
_atom_type_scat_dispersion_real
_atom_type_scat_dispersion_imag
_atom_type_scat_source
C C 0.0033 0.0016 'International Tables Vol C Tables 4.2.6.8 and 6.1.1.4'
H H 0.0000 0.0000 'International Tables Vol C Tables 4.2.6.8 and 6.1.1.4'
Cl Cl 0.1484 0.1585 'International Tables Vol C Tables 4.2.6.8 and 6.1.1.4'
N N 0.0061 0.0033 'International Tables Vol C Tables 4.2.6.8 and 6.1.1.4'
O O 0.0106 0.0060 'International Tables Vol C Tables 4.2.6.8 and 6.1.1.4'

loop_
_geom_angle_atom_site_label_1
_geom_angle_atom_site_label_2
_geom_angle_atom_site_label_3
_geom_angle
_geom_angle_site_symmetry_1
_geom_angle_site_symmetry_3
O3 N1 O1 124.9(2) . .
O3 N1 C2 118.42(19) . .
O1 N1 C2 116.66(19) . .
H3A N3 H3B 120.0 . .
C4 N3 H3A 120.0 . .
C4 N3 H3B 120.0 . .
O5 N2 C6 117.42(19) . .
O4 N2 O5 124.6(2) . .
O4 N2 C6 117.95(19) . .
C2 C3 H3 120.1 . .
C2 C3 C4 119.8(2) . .
C4 C3 H3 120.1 . .
C3 C2 N1 115.1(2) . .
C3 C2 C1 124.6(2) . .
C1 C2 N1 120.37(19) . .
N3 C4 C3 120.6(2) . .
N3 C4 C5 121.6(2) . .
C3 C4 C5 117.7(2) . .
C2 C1 Cl1 122.20(17) . .
C2 C1 C6 114.0(2) . .
C6 C1 Cl1 123.52(19) . .
C1 C6 N2 120.8(2) . .
C5 C6 N2 115.8(2) . .
C5 C6 C1 123.4(2) . .
C4 C5 H5 119.7 . .
C6 C5 C4 120.5(2) . .
C6 C5 H5 119.7 . .
H6A N6 H6B 120.0 . .
C10 N6 H6A 120.0 . .
C10 N6 H6B 120.0 . .
O9 N5 O8 123.8(2) . .
O9 N5 C12 117.7(2) . .
O8 N5 C12 118.49(19) . .
O6 N4 C8 116.88(19) . .
O7 N4 O6 124.42(19) . .
O7 N4 C8 118.66(19) . .
C12 C7 Cl2 123.06(18) . .
C8 C7 Cl2 122.30(17) . .
C8 C7 C12 114.3(2) . .
N6 C10 C9 121.1(2) . .
N6 C10 C11 121.2(2) . .
C9 C10 C11 117.6(2) . .
C7 C12 N5 121.6(2) . .
C11 C12 N5 114.8(2) . .
C11 C12 C7 123.5(2) . .
C10 C9 H9 119.9 . .
C8 C9 C10 120.2(2) . .
C8 C9 H9 119.9 . .
C7 C8 N4 121.2(2) . .
C9 C8 N4 114.6(2) . .
C9 C8 C7 124.2(2) . .
C10 C11 H11 119.9 . .
C12 C11 C10 120.1(2) . .
C12 C11 H11 119.9 . .

loop_
_geom_bond_atom_site_label_1
_geom_bond_atom_site_label_2
_geom_bond_distance
_geom_bond_site_symmetry_2
Cl1 C1 1.716(2) .
O5 N2 1.224(2) .
O3 N1 1.221(3) .
O4 N2 1.219(3) .
O1 N1 1.229(3) .
N1 C2 1.477(3) .
N3 H3A 0.8600 .
N3 H3B 0.8600 .
N3 C4 1.373(3) .
N2 C6 1.474(3) .
C3 H3 0.9300 .
C3 C2 1.377(3) .
C3 C4 1.398(3) .
C2 C1 1.394(3) .
C4 C5 1.401(3) .
C1 C6 1.407(3) .
C6 C5 1.377(3) .
C5 H5 0.9300 .
Cl2 C7 1.721(2) .
O6 N4 1.229(3) .
O9 N5 1.222(3) .
O8 N5 1.224(3) .
O7 N4 1.220(3) .
N6 H6A 0.8600 .
N6 H6B 0.8600 .
N6 C10 1.368(3) .
N5 C12 1.480(3) .
N4 C8 1.483(3) .
C7 C12 1.404(3) .
C7 C8 1.393(3) .
C10 C9 1.399(3) .
C10 C11 1.405(3) .
C12 C11 1.385(3) .
C9 H9 0.9300 .
C9 C8 1.378(3) .
C11 H11 0.9300 .

loop_
_geom_torsion_atom_site_label_1
_geom_torsion_atom_site_label_2
_geom_torsion_atom_site_label_3
_geom_torsion_atom_site_label_4
_geom_torsion
_geom_torsion_site_symmetry_1
_geom_torsion_site_symmetry_2
_geom_torsion_site_symmetry_3
_geom_torsion_site_symmetry_4
Cl1 C1 C6 N2 -6.2(3) . . . .
Cl1 C1 C6 C5 174.80(17) . . . .
O5 N2 C6 C1 144.2(2) . . . .
O5 N2 C6 C5 -36.8(3) . . . .
O3 N1 C2 C3 -131.7(2) . . . .
O3 N1 C2 C1 48.0(3) . . . .
O4 N2 C6 C1 -38.2(3) . . . .
O4 N2 C6 C5 140.9(2) . . . .
O1 N1 C2 C3 45.6(3) . . . .
O1 N1 C2 C1 -134.6(2) . . . .
N1 C2 C1 Cl1 5.8(3) . . . .
N1 C2 C1 C6 179.72(19) . . . .
N3 C4 C5 C6 176.2(2) . . . .
N2 C6 C5 C4 -178.9(2) . . . .
C3 C2 C1 Cl1 -174.49(18) . . . .
C3 C2 C1 C6 -0.6(3) . . . .
C3 C4 C5 C6 -1.6(3) . . . .
C2 C3 C4 N3 -175.9(2) . . . .
C2 C3 C4 C5 2.0(3) . . . .
C2 C1 C6 N2 179.92(19) . . . .
C2 C1 C6 C5 1.0(3) . . . .
C4 C3 C2 N1 178.8(2) . . . .
C4 C3 C2 C1 -0.9(3) . . . .
C1 C6 C5 C4 0.1(3) . . . .
Cl2 C7 C12 N5 10.8(3) . . . .
Cl2 C7 C12 C11 -172.97(17) . . . .
Cl2 C7 C8 N4 -9.0(3) . . . .
Cl2 C7 C8 C9 173.89(18) . . . .
O6 N4 C8 C7 145.9(2) . . . .
O6 N4 C8 C9 -36.7(3) . . . .
O9 N5 C12 C7 -154.8(2) . . . .
O9 N5 C12 C11 28.7(3) . . . .
O8 N5 C12 C7 27.0(3) . . . .
O8 N5 C12 C11 -149.5(2) . . . .
O7 N4 C8 C7 -36.2(3) . . . .
O7 N4 C8 C9 141.2(2) . . . .
N6 C10 C9 C8 -179.2(2) . . . .
N6 C10 C11 C12 -180.0(2) . . . .
N5 C12 C11 C10 175.3(2) . . . .
C7 C12 C11 C10 -1.1(3) . . . .
C10 C9 C8 N4 -177.87(19) . . . .
C10 C9 C8 C7 -0.6(3) . . . .
C12 C7 C8 N4 177.42(19) . . . .
C12 C7 C8 C9 0.3(3) . . . .
C9 C10 C11 C12 0.8(3) . . . .
C8 C7 C12 N5 -175.63(19) . . . .
C8 C7 C12 C11 0.6(3) . . . .
C11 C10 C9 C8 0.0(3) . . . .
